data_2101540
loop_
_publ_author_name
'Nagel, N.'
'Eller, P.'
'Bock, H.'

_publ_section_title
;
 Benzene-1,2-disulfonate dianion: another compound with meshed cogwheel
 substituents?
;
_journal_issue 3
_journal_name_full 'Acta Crystallographica Section B'
_journal_page_first 562
_journal_page_last 568
_journal_paper_doi 10.1107/S0108768195014170
_journal_volume 52
_journal_year 1996
_chemical_formula_sum 'C7 H8 K2 O7 S2'
_chemical_formula_weight 346.45
_chemical_name_systematic
;
 ?
;
_space_group_IT_number 14
_symmetry_cell_setting monoclinic
_symmetry_space_group_name_Hall '-P 2ybc'
_symmetry_space_group_name_H-M 'P 1 21/c 1'
_audit_creation_method SHELXL
_cell_angle_alpha 90.00
_cell_angle_beta 99.970(10)
_cell_angle_gamma 90.00
_cell_formula_units_Z 4
_cell_length_a 10.6740(10)
_cell_length_b 10.7900(10)
_cell_length_c 10.5430(10)
_cell_measurement_reflns_used 84
_cell_measurement_temperature 200(2)
_cell_measurement_theta_max 19
_cell_measurement_theta_min 9.5
_cell_volume 1195.9(2)
_computing_structure_refinement 'SHELXL-93 (Sheldrick, 1993)'
_computing_structure_solution 'SHELXS-86 (Sheldrick, 1990)'
_diffrn_ambient_temperature 200(2)
_diffrn_measurement_device 'Siemens P4'
_diffrn_measurement_method \w
_diffrn_radiation_monochromator graphite
_diffrn_radiation_source 'fine-focus sealed tube'
_diffrn_radiation_type MoK\a
_diffrn_radiation_wavelength 0.71073
_diffrn_reflns_av_R_equivalents 0.0270
_diffrn_reflns_av_sigmaI/netI 0.0346
_diffrn_reflns_limit_h_max 15
_diffrn_reflns_limit_h_min -16
_diffrn_reflns_limit_k_max 0
_diffrn_reflns_limit_k_min -16
_diffrn_reflns_limit_l_max 14
_diffrn_reflns_limit_l_min -1
_diffrn_reflns_number 4831
_diffrn_reflns_theta_max 32.50
_diffrn_reflns_theta_min 1.94
_diffrn_standards_decay_% insignificant
_diffrn_standards_interval_count 100
_diffrn_standards_number 4
_exptl_absorpt_coefficient_mu 1.163
_exptl_absorpt_correction_type none
_exptl_crystal_colour colourless
_exptl_crystal_density_diffrn 1.924
_exptl_crystal_description prism
_exptl_crystal_F_000 704
_exptl_crystal_size_max 0.6
_exptl_crystal_size_mid 0.4
_exptl_crystal_size_min 0.35
_refine_diff_density_max 0.931
_refine_diff_density_min -0.737
_refine_ls_extinction_method none
_refine_ls_goodness_of_fit_all 1.063
_refine_ls_goodness_of_fit_obs 1.083
_refine_ls_hydrogen_treatment
;All parameters refined for H atom bonded to solvent O atom; other H atoms
placed in calculated positions and only U's refined
;
_refine_ls_matrix_type full
_refine_ls_number_parameters 173
_refine_ls_number_reflns 4243
_refine_ls_number_restraints 0
_refine_ls_restrained_S_all 1.116
_refine_ls_restrained_S_obs 1.083
_refine_ls_R_factor_all 0.0511
_refine_ls_R_factor_obs 0.0389
_refine_ls_shift/esd_max -0.001
_refine_ls_shift/esd_mean 0.000
_refine_ls_structure_factor_coef Fsqd
_refine_ls_weighting_details 'w=1/[\s^2^(Fo^2^)+(0.0668P)^2^+0.1541P] where P=(Fo^2^+2Fc^2^)/3'
_refine_ls_weighting_scheme calc
_refine_ls_wR_factor_all 0.1095
_refine_ls_wR_factor_obs 0.0970
_reflns_number_observed 3565
_reflns_number_total 4244
_reflns_observed_criterion >2sigma(I)
_cod_data_source_file se0184.cif
_cod_data_source_block se0184a
_cod_depositor_comments
;
The following automatic conversions were performed:

'_refine_ls_weighting_scheme' value 'calc
w=1/[\s^2^(Fo^2^)+(0.0668P)^2^+0.1541P] where P=(Fo^2^+2Fc^2^)/3' was
changed to 'calc'. New tag '_refine_ls_weighting_details' was
created. The value of the new tag was set to
'w=1/[\s^2^(Fo^2^)+(0.0668P)^2^+0.1541P] where P=(Fo^2^+2Fc^2^)/3'.

Automatic conversion script
Id: cif_fix_values 3143 2015-03-26 13:38:13Z robertas 
;
_cod_original_sg_symbol_H-M 'P 21/c'
_cod_database_code 2101540

loop_
_symmetry_equiv_pos_as_xyz
'x, y, z'
'-x, y+1/2, -z+1/2'
'-x, -y, -z'
'x, -y-1/2, z-1/2'

loop_
_atom_site_aniso_label
_atom_site_aniso_U_11
_atom_site_aniso_U_22
_atom_site_aniso_U_33
_atom_site_aniso_U_12
_atom_site_aniso_U_13
_atom_site_aniso_U_23
K1 0.0176(2) 0.0216(2) 0.0191(2) -0.00035(12) 0.00358(12) 0.00020(12)
K2 0.0256(2) 0.01161(15) 0.0166(2) 0.00013(12) 0.00185(13) 0.00084(11)
S1 0.0167(2) 0.0108(2) 0.0152(2) 0.00014(12) 0.00282(13) 0.00111(12)
S2 0.0139(2) 0.00972(15) 0.0137(2) 0.00034(11) 0.00168(12) -0.00007(11)
O1 0.0289(7) 0.0146(5) 0.0238(6) 0.0026(5) -0.0001(5) 0.0062(5)
O2 0.0218(6) 0.0170(5) 0.0282(7) 0.0015(5) 0.0120(5) 0.0033(5)
O3 0.0280(7) 0.0193(6) 0.0191(6) -0.0060(5) -0.0006(5) -0.0031(5)
O4 0.0216(6) 0.0174(5) 0.0162(6) 0.0037(4) 0.0047(4) -0.0025(4)
O5 0.0168(5) 0.0145(5) 0.0181(6) -0.0009(4) -0.0006(4) -0.0019(4)
O6 0.0225(6) 0.0129(5) 0.0262(7) -0.0005(4) 0.0027(5) 0.0064(4)
C1 0.0146(6) 0.0135(6) 0.0144(7) 0.0019(5) 0.0029(5) 0.0002(5)
C2 0.0139(6) 0.0128(6) 0.0137(6) 0.0006(5) 0.0027(5) -0.0002(5)
C3 0.0175(7) 0.0182(7) 0.0227(8) -0.0030(6) 0.0046(6) 0.0010(6)
C4 0.0160(7) 0.0280(9) 0.0326(10) -0.0030(7) 0.0067(7) 0.0005(8)
C5 0.0138(7) 0.0292(10) 0.0364(11) 0.0041(7) 0.0048(7) 0.0001(8)
C6 0.0166(7) 0.0181(7) 0.0283(9) 0.0049(6) 0.0033(6) 0.0010(6)
O7 0.0314(8) 0.0167(6) 0.0372(8) 0.0001(5) -0.0068(6) -0.0001(6)
C7 0.0302(10) 0.0276(9) 0.0246(9) 0.0026(7) -0.0013(7) 0.0025(7)

loop_
_atom_site_label
_atom_site_fract_x
_atom_site_fract_y
_atom_site_fract_z
_atom_site_U_iso_or_equiv
_atom_site_thermal_displace_type
_atom_site_calc_flag
_atom_site_refinement_flags
_atom_site_occupancy
_atom_site_type_symbol
K1 1.11423(4) 1.01563(4) 0.14974(4) 0.01935(9) Uani d . 1 K
K2 0.98973(4) 0.66653(3) 0.04050(4) 0.01815(9) Uani d . 1 K
S1 0.79674(4) 1.20578(3) 0.12996(4) 0.01420(9) Uani d . 1 S
S2 0.84053(4) 0.89396(3) 0.22527(4) 0.01253(9) Uani d . 1 S
O1 0.73172(14) 1.29801(12) 0.04090(14) 0.0230(3) Uani d . 1 O
O2 0.89081(13) 1.13799(12) 0.07299(14) 0.0214(3) Uani d . 1 O
O3 0.84663(14) 1.25798(13) 0.25536(13) 0.0227(3) Uani d . 1 O
O4 0.87664(13) 0.87342(12) 0.09962(12) 0.0182(2) Uani d . 1 O
O5 0.93003(12) 0.97411(11) 0.30798(12) 0.0169(2) Uani d . 1 O
O6 0.81677(13) 0.77955(12) 0.29001(13) 0.0207(3) Uani d . 1 O
C1 0.6744(2) 1.09837(15) 0.1530(2) 0.0141(3) Uani d . 1 C
C2 0.6911(2) 0.97402(14) 0.1928(2) 0.0134(3) Uani d . 1 C
C3 0.5847(2) 0.9029(2) 0.2038(2) 0.0193(3) Uani d . 1 C
H3 0.5957(2) 0.8188(2) 0.2302(2) 0.030(7) Uiso calc R 1 H
C4 0.4626(2) 0.9522(2) 0.1772(2) 0.0253(4) Uani d . 1 C
H4 0.3910(2) 0.9021(2) 0.1843(2) 0.027(7) Uiso calc R 1 H
C5 0.4466(2) 1.0755(2) 0.1400(2) 0.0264(4) Uani d . 1 C
H5 0.3637(2) 1.1106(2) 0.1230(2) 0.035(8) Uiso calc R 1 H
C6 0.5514(2) 1.1470(2) 0.1279(2) 0.0211(3) Uani d . 1 C
H6 0.5394(2) 1.2311(2) 0.1019(2) 0.029(7) Uiso calc R 1 H
O7 0.7720(2) 1.54093(14) 0.0969(2) 0.0299(3) Uani d . 1 O
H7O 0.756(3) 1.468(3) 0.079(3) 0.037(8) Uiso d . 1 H
C7 0.6594(2) 1.6055(2) 0.0437(2) 0.0282(4) Uani d . 1 C
H7A 0.6206(14) 1.5662(16) -0.0374(14) 0.080(8) Uiso calc R 1 H
H7B 0.6803(4) 1.6918(7) 0.027(3) 0.080(8) Uiso calc R 1 H
H7C 0.5995(11) 1.603(2) 0.1043(12) 0.080(8) Uiso calc R 1 H

loop_
_atom_type_symbol
_atom_type_description
_atom_type_scat_dispersion_real
_atom_type_scat_dispersion_imag
_atom_type_scat_source
C C 0.0033 0.0016 'International Tables Vol C Tables 4.2.6.8 and 6.1.1.4'
H H 0.0000 0.0000 'International Tables Vol C Tables 4.2.6.8 and 6.1.1.4'
O O 0.0106 0.0060 'International Tables Vol C Tables 4.2.6.8 and 6.1.1.4'
S S 0.1246 0.1234 'International Tables Vol C Tables 4.2.6.8 and 6.1.1.4'
K K 0.2009 0.2494 'International Tables Vol C Tables 4.2.6.8 and 6.1.1.4'

loop_
_geom_angle_atom_site_label_1
_geom_angle_atom_site_label_2
_geom_angle_atom_site_label_3
_geom_angle_site_symmetry_1
_geom_angle_site_symmetry_3
_geom_angle
_geom_angle_publ_flag
O2 K1 O7 . 2_745 117.20(5) ?
O2 K1 O5 . . 65.75(4) ?
O7 K1 O5 2_745 . 71.18(5) ?
O2 K1 O2 . 3_775 98.37(4) ?
O7 K1 O2 2_745 3_775 142.71(5) ?
O5 K1 O2 . 3_775 118.39(4) ?
O2 K1 O4 . 3_775 72.32(4) ?
O7 K1 O4 2_745 3_775 139.44(5) ?
O5 K1 O4 . 3_775 137.33(4) ?
O2 K1 O4 3_775 3_775 59.73(4) ?
O2 K1 O4 . . 60.97(4) ?
O7 K1 O4 2_745 . 116.71(5) ?
O5 K1 O4 . . 49.84(4) ?
O2 K1 O4 3_775 . 69.94(4) ?
O4 K1 O4 3_775 . 102.47(4) ?
O2 K1 O3 . 2_745 128.38(4) ?
O7 K1 O3 2_745 2_745 75.64(4) ?
O5 K1 O3 . 2_745 73.94(4) ?
O2 K1 O3 3_775 2_745 73.46(4) ?
O4 K1 O3 3_775 2_745 131.91(4) ?
O4 K1 O3 . 2_745 68.68(4) ?
O2 K1 O6 . 2_755 76.80(4) ?
O7 K1 O6 2_745 2_755 69.33(4) ?
O5 K1 O6 . 2_755 101.36(4) ?
O2 K1 O6 3_775 2_755 134.06(4) ?
O4 K1 O6 3_775 2_755 75.73(4) ?
O4 K1 O6 . 2_755 135.39(4) ?
O3 K1 O6 2_745 2_755 144.07(4) ?
O2 K1 K1 . 3_775 50.89(3) ?
O7 K1 K1 2_745 3_775 164.69(4) ?
O5 K1 K1 . 3_775 93.84(3) ?
O2 K1 K1 3_775 3_775 47.48(3) ?
O4 K1 K1 3_775 3_775 51.57(3) ?
O4 K1 K1 . 3_775 50.91(3) ?
O3 K1 K1 2_745 3_775 103.85(3) ?
O6 K1 K1 2_755 3_775 112.04(3) ?
O2 K1 K2 . 2_755 72.00(3) ?
O7 K1 K2 2_745 2_755 45.60(4) ?
O5 K1 K2 . 2_755 42.12(3) ?
O2 K1 K2 3_775 2_755 160.27(3) ?
O4 K1 K2 3_775 2_755 129.23(3) ?
O4 K1 K2 . 2_755 90.38(3) ?
O3 K1 K2 2_745 2_755 98.64(3) ?
O6 K1 K2 2_755 2_755 61.81(3) ?
K1 K1 K2 3_775 2_755 120.53(2) ?
O2 K1 K2 . 3_775 44.62(3) ?
O7 K1 K2 2_745 3_775 115.86(3) ?
O5 K1 K2 . 3_775 105.60(3) ?
O2 K1 K2 3_775 3_775 96.88(3) ?
O4 K1 K2 3_775 3_775 41.29(3) ?
O4 K1 K2 . 3_775 101.57(3) ?
O3 K1 K2 2_745 3_775 167.98(3) ?
O6 K1 K2 2_755 3_775 47.94(3) ?
K1 K1 K2 3_775 3_775 64.132(13) ?
K2 K1 K2 2_755 3_775 88.186(11) ?
O2 K1 K2 . . 97.91(3) ?
O7 K1 K2 2_745 . 115.59(3) ?
O5 K1 K2 . . 78.17(3) ?
O2 K1 K2 3_775 . 43.81(3) ?
O4 K1 K2 3_775 . 100.64(3) ?
O4 K1 K2 . . 40.47(3) ?
O3 K1 K2 2_745 . 41.46(3) ?
O6 K1 K2 2_755 . 174.25(3) ?
K1 K1 K2 3_775 . 62.385(12) ?
K2 K1 K2 2_755 . 119.007(12) ?
K2 K1 K2 3_775 . 126.517(13) ?
O4 K2 O5 . 2_745 128.58(4) ?
O4 K2 O3 . 2_745 76.41(4) ?
O5 K2 O3 2_745 2_745 73.27(4) ?
O4 K2 O2 . 3_775 74.35(4) ?
O5 K2 O2 2_745 3_775 135.26(4) ?
O3 K2 O2 2_745 3_775 77.83(4) ?
O4 K2 O7 . 1_545 86.02(5) ?
O5 K2 O7 2_745 1_545 72.12(4) ?
O3 K2 O7 2_745 1_545 116.45(5) ?
O2 K2 O7 3_775 1_545 152.56(4) ?
O4 K2 O5 . 4_575 127.07(4) ?
O5 K2 O5 2_745 4_575 95.80(4) ?
O3 K2 O5 2_745 4_575 152.96(4) ?
O2 K2 O5 3_775 4_575 94.75(4) ?
O7 K2 O5 1_545 4_575 81.79(5) ?
O4 K2 O6 . 4_575 78.99(4) ?
O5 K2 O6 2_745 4_575 139.57(4) ?
O3 K2 O6 2_745 4_575 147.16(4) ?
O2 K2 O6 3_775 4_575 74.80(4) ?
O7 K2 O6 1_545 4_575 82.87(4) ?
O5 K2 O6 4_575 4_575 48.52(3) ?
O4 K2 O1 . 3_775 115.77(4) ?
O5 K2 O1 2_745 3_775 92.07(4) ?
O3 K2 O1 2_745 3_775 71.00(4) ?
O2 K2 O1 3_775 3_775 45.85(4) ?
O7 K2 O1 1_545 3_775 158.19(4) ?
O5 K2 O1 4_575 3_775 85.10(4) ?
O6 K2 O1 4_575 3_775 101.28(4) ?
O4 K2 K2 . 3_765 155.99(4) ?
O5 K2 K2 2_745 3_765 50.09(3) ?
O3 K2 K2 2_745 3_765 118.66(3) ?
O2 K2 K2 3_775 3_765 125.10(3) ?
O7 K2 K2 1_545 3_765 70.67(4) ?
O5 K2 K2 4_575 3_765 45.71(3) ?
O6 K2 K2 4_575 3_765 92.12(3) ?
O1 K2 K2 3_775 3_765 87.71(3) ?
O4 K2 K1 . 2_745 87.06(3) ?
O5 K2 K1 2_745 2_745 45.24(3) ?
O3 K2 K1 2_745 2_745 74.34(3) ?
O2 K2 K1 3_775 2_745 149.49(3) ?
O7 K2 K1 1_545 2_745 43.77(3) ?
O5 K2 K1 4_575 2_745 115.75(3) ?
O6 K2 K1 4_575 2_745 125.79(3) ?
O1 K2 K1 3_775 2_745 131.45(3) ?
K2 K2 K1 3_765 2_745 80.114(14) ?
O4 K2 K1 . 3_775 46.07(3) ?
O5 K2 K1 2_745 3_775 172.75(3) ?
O3 K2 K1 2_745 3_775 99.75(3) ?
O2 K2 K1 3_775 3_775 42.44(3) ?
O7 K2 K1 1_545 3_775 110.20(3) ?
O5 K2 K1 4_575 3_775 91.36(3) ?
O6 K2 K1 4_575 3_775 47.45(2) ?
O1 K2 K1 3_775 3_775 87.37(2) ?
K2 K2 K1 3_765 3_775 137.06(2) ?
K1 K2 K1 2_745 3_775 131.711(14) ?
O4 K2 K1 . . 45.64(3) ?
O5 K2 K1 2_745 . 119.51(3) ?
O3 K2 K1 2_745 . 46.27(3) ?
O2 K2 K1 3_775 . 44.44(3) ?
O7 K2 K1 1_545 . 128.16(4) ?
O5 K2 K1 4_575 . 137.98(3) ?
O6 K2 K1 4_575 . 100.91(3) ?
O1 K2 K1 3_775 . 72.50(3) ?
K2 K2 K1 3_765 . 158.01(2) ?
K1 K2 K1 2_745 . 105.605(11) ?
K1 K2 K1 3_775 . 53.483(13) ?
O3 S1 O2 . . 113.64(9) ?
O3 S1 O1 . . 112.35(8) ?
O2 S1 O1 . . 111.28(9) ?
O3 S1 C1 . . 106.76(8) ?
O2 S1 C1 . . 107.58(8) ?
O1 S1 C1 . . 104.58(8) ?
O6 S2 O4 . . 113.09(8) ?
O6 S2 O5 . . 111.82(8) ?
O4 S2 O5 . . 112.57(8) ?
O6 S2 C2 . . 106.08(8) ?
O4 S2 C2 . . 105.40(8) ?
O5 S2 C2 . . 107.27(7) ?
S1 O1 K2 . 3_775 84.00(6) ?
S1 O2 K1 . . 138.87(9) ?
S1 O2 K2 . 3_775 101.15(7) ?
K1 O2 K2 . 3_775 92.94(4) ?
S1 O2 K1 . 3_775 135.48(8) ?
K1 O2 K1 . 3_775 81.63(4) ?
K2 O2 K1 3_775 3_775 91.75(4) ?
S1 O3 K2 . 2_755 131.78(8) ?
S1 O3 K1 . 2_755 132.91(8) ?
K2 O3 K1 2_755 2_755 92.27(4) ?
S2 O4 K2 . . 122.79(7) ?
S2 O4 K1 . 3_775 144.52(7) ?
K2 O4 K1 . 3_775 92.64(4) ?
S2 O4 K1 . . 96.49(6) ?
K2 O4 K1 . . 93.89(4) ?
K1 O4 K1 3_775 . 77.53(4) ?
S2 O5 K2 . 2_755 158.00(8) ?
S2 O5 K1 . . 101.03(7) ?
K2 O5 K1 2_755 . 92.64(4) ?
S2 O5 K2 . 4_576 102.90(6) ?
K2 O5 K2 2_755 4_576 84.20(4) ?
K1 O5 K2 . 4_576 121.04(4) ?
S2 O6 K1 . 2_745 148.65(8) ?
S2 O6 K2 . 4_576 96.75(6) ?
K1 O6 K2 2_745 4_576 84.62(3) ?
C6 C1 C2 . . 118.7(2) ?
C6 C1 S1 . . 114.48(13) ?
C2 C1 S1 . . 126.78(12) yes
C3 C2 C1 . . 119.15(15) ?
C3 C2 S2 . . 115.47(12) ?
C1 C2 S2 . . 125.33(12) yes
C4 C3 C2 . . 121.5(2) ?
C5 C4 C3 . . 119.3(2) ?
C6 C5 C4 . . 119.9(2) ?
C5 C6 C1 . . 121.5(2) ?
C7 O7 K1 . 2_755 129.37(14) ?
C7 O7 K2 . 1_565 110.54(13) ?
K1 O7 K2 2_755 1_565 90.63(5) ?

loop_
_geom_bond_atom_site_label_1
_geom_bond_atom_site_label_2
_geom_bond_site_symmetry_2
_geom_bond_distance
_geom_bond_publ_flag
C1 C2 . 1.408(2) yes
S1 C1 . 1.794(2) yes
S2 C2 . 1.794(2) yes
S1 O1 . 1.4588(13) yes
S1 O2 . 1.4536(14) yes
S1 O3 . 1.4509(14) yes
O1 K2 3_775 3.257(2) yes
O2 K1 . 2.7233(14) yes
O2 K1 3_775 2.8672(15) yes
O2 K2 3_775 2.8345(14) yes
O3 K1 2_755 2.9596(14) yes
O3 K2 2_755 2.7120(15) yes
O4 K1 . 2.9328(14) yes
O4 K2 . 2.6626(13) yes
O4 K1 3_775 2.9057(14) yes
O5 K1 . 2.8260(14) yes
O5 K2 2_755 2.6688(13) yes
O5 K2 4_576 2.8596(13) yes
O6 K1 2_745 2.9821(13) yes
O6 K2 4_576 3.0054(15) yes
K1 O7 2_745 2.750(2) ?
K1 O2 3_775 2.8672(15) ?
K1 O4 3_775 2.9057(14) ?
K1 O3 2_745 2.9596(14) ?
K1 O6 2_755 2.9821(13) ?
K1 K1 3_775 3.6556(9) ?
K1 K2 2_755 3.9753(6) ?
K1 K2 3_775 4.0304(6) ?
K1 K2 . 4.0928(6) ?
K2 O5 2_745 2.6688(13) ?
K2 O3 2_745 2.7120(15) ?
K2 O2 3_775 2.8345(14) ?
K2 O7 1_545 2.840(2) ?
K2 O5 4_575 2.8596(13) ?
K2 O6 4_575 3.0054(15) ?
K2 O1 3_775 3.257(2) ?
K2 K2 3_765 3.7091(8) ?
K2 K1 2_745 3.9753(6) ?
K2 K1 3_775 4.0304(6) ?
S2 O6 . 1.4540(13) ?
S2 O4 . 1.4592(13) ?
S2 O5 . 1.4603(13) ?
C1 C6 . 1.396(2) ?
C2 C3 . 1.393(2) ?
C3 C4 . 1.390(3) ?
C4 C5 . 1.389(3) ?
C5 C6 . 1.383(3) ?
O7 C7 . 1.418(3) ?
O7 K1 2_755 2.750(2) ?
O7 K2 1_565 2.840(2) ?

loop_
_geom_torsion_atom_site_label_1
_geom_torsion_atom_site_label_2
_geom_torsion_atom_site_label_3
_geom_torsion_atom_site_label_4
_geom_torsion_site_symmetry_1
_geom_torsion_site_symmetry_4
_geom_torsion
_geom_torsion_publ_flag
O2 K1 K2 O4 . . -23.41(5) ?
O7 K1 K2 O4 2_745 . 101.92(6) ?
O5 K1 K2 O4 . . 39.67(5) ?
O2 K1 K2 O4 3_775 . -117.28(6) ?
O4 K1 K2 O4 3_775 . -96.79(5) ?
O4 K1 K2 O4 . . 0.0 ?
O3 K1 K2 O4 2_745 . 118.73(6) ?
O6 K1 K2 O4 2_755 . -46.3(3) ?
K1 K1 K2 O4 3_775 . -61.10(4) ?
K2 K1 K2 O4 2_755 . 50.34(4) ?
K2 K1 K2 O4 3_775 . -61.10(4) ?
O2 K1 K2 O5 . 2_745 -140.07(5) ?
O7 K1 K2 O5 2_745 2_745 -14.75(6) ?
O5 K1 K2 O5 . 2_745 -76.99(5) ?
O2 K1 K2 O5 3_775 2_745 126.06(6) ?
O4 K1 K2 O5 3_775 2_745 146.54(5) ?
O4 K1 K2 O5 . 2_745 -116.66(5) ?
O3 K1 K2 O5 2_745 2_745 2.07(5) ?
O6 K1 K2 O5 2_755 2_745 -163.0(3) ?
K1 K1 K2 O5 3_775 2_745 -177.76(4) ?
K2 K1 K2 O5 2_755 2_745 -66.32(4) ?
K2 K1 K2 O5 3_775 2_745 -177.76(4) ?
O2 K1 K2 O3 . 2_745 -142.14(6) ?
O7 K1 K2 O3 2_745 2_745 -16.82(6) ?
O5 K1 K2 O3 . 2_745 -79.06(5) ?
O2 K1 K2 O3 3_775 2_745 123.98(6) ?
O4 K1 K2 O3 3_775 2_745 144.47(5) ?
O4 K1 K2 O3 . 2_745 -118.73(6) ?
O3 K1 K2 O3 2_745 2_745 0.0 ?
O6 K1 K2 O3 2_755 2_745 -165.0(3) ?
K1 K1 K2 O3 3_775 2_745 -179.83(5) ?
K2 K1 K2 O3 2_755 2_745 -68.39(5) ?
K2 K1 K2 O3 3_775 2_745 -179.83(5) ?
O2 K1 K2 O2 . 3_775 93.87(5) ?
O7 K1 K2 O2 2_745 3_775 -140.80(6) ?
O5 K1 K2 O2 . 3_775 156.95(5) ?
O2 K1 K2 O2 3_775 3_775 0.0 ?
O4 K1 K2 O2 3_775 3_775 20.49(5) ?
O4 K1 K2 O2 . 3_775 117.28(6) ?
O3 K1 K2 O2 2_745 3_775 -123.98(6) ?
O6 K1 K2 O2 2_755 3_775 71.0(3) ?
K1 K1 K2 O2 3_775 3_775 56.19(4) ?
K2 K1 K2 O2 2_755 3_775 167.63(4) ?
K2 K1 K2 O2 3_775 3_775 56.19(4) ?
O2 K1 K2 O7 . 1_545 -50.29(5) ?
O7 K1 K2 O7 2_745 1_545 75.03(6) ?
O5 K1 K2 O7 . 1_545 12.79(5) ?
O2 K1 K2 O7 3_775 1_545 -144.17(6) ?
O4 K1 K2 O7 3_775 1_545 -123.68(5) ?
O4 K1 K2 O7 . 1_545 -26.89(6) ?
O3 K1 K2 O7 2_745 1_545 91.85(6) ?
O6 K1 K2 O7 2_755 1_545 -73.2(3) ?
K1 K1 K2 O7 3_775 1_545 -87.98(4) ?
K2 K1 K2 O7 2_755 1_545 23.46(4) ?
K2 K1 K2 O7 3_775 1_545 -87.98(4) ?
O2 K1 K2 O5 . 4_575 76.63(5) ?
O7 K1 K2 O5 2_745 4_575 -158.05(6) ?
O5 K1 K2 O5 . 4_575 139.71(6) ?
O2 K1 K2 O5 3_775 4_575 -17.25(6) ?
O4 K1 K2 O5 3_775 4_575 3.24(5) ?
O4 K1 K2 O5 . 4_575 100.03(6) ?
O3 K1 K2 O5 2_745 4_575 -141.23(6) ?
O6 K1 K2 O5 2_755 4_575 53.7(3) ?
K1 K1 K2 O5 3_775 4_575 38.94(4) ?
K2 K1 K2 O5 2_755 4_575 150.38(4) ?
K2 K1 K2 O5 3_775 4_575 38.94(4) ?
O2 K1 K2 O6 . 4_575 39.17(4) ?
O7 K1 K2 O6 2_745 4_575 164.50(5) ?
O5 K1 K2 O6 . 4_575 102.25(4) ?
O2 K1 K2 O6 3_775 4_575 -54.70(5) ?
O4 K1 K2 O6 3_775 4_575 -34.22(4) ?
O4 K1 K2 O6 . 4_575 62.58(5) ?
O3 K1 K2 O6 2_745 4_575 -178.69(5) ?
O6 K1 K2 O6 2_755 4_575 16.3(3) ?
K1 K1 K2 O6 3_775 4_575 1.48(3) ?
K2 K1 K2 O6 2_755 4_575 112.92(3) ?
K2 K1 K2 O6 3_775 4_575 1.48(3) ?
O2 K1 K2 O1 . 3_775 137.69(4) ?
O7 K1 K2 O1 2_745 3_775 -96.98(5) ?
O5 K1 K2 O1 . 3_775 -159.23(4) ?
O2 K1 K2 O1 3_775 3_775 43.82(5) ?
O4 K1 K2 O1 3_775 3_775 64.30(4) ?
O4 K1 K2 O1 . 3_775 161.10(5) ?
O3 K1 K2 O1 2_745 3_775 -80.17(5) ?
O6 K1 K2 O1 2_755 3_775 114.8(3) ?
K1 K1 K2 O1 3_775 3_775 100.00(3) ?
K2 K1 K2 O1 2_755 3_775 -148.56(3) ?
K2 K1 K2 O1 3_775 3_775 100.00(3) ?
O2 K1 K2 K2 . 3_765 164.49(5) ?
O7 K1 K2 K2 2_745 3_765 -70.19(6) ?
O5 K1 K2 K2 . 3_765 -132.43(5) ?
O2 K1 K2 K2 3_775 3_765 70.61(6) ?
O4 K1 K2 K2 3_775 3_765 91.10(5) ?
O4 K1 K2 K2 . 3_765 -172.11(6) ?
O3 K1 K2 K2 2_745 3_765 -53.37(6) ?
O6 K1 K2 K2 2_755 3_765 141.6(3) ?
K1 K1 K2 K2 3_775 3_765 126.80(5) ?
K2 K1 K2 K2 2_755 3_765 -121.76(5) ?
K2 K1 K2 K2 3_775 3_765 126.80(5) ?
O2 K1 K2 K1 . 2_745 -93.07(3) ?
O7 K1 K2 K1 2_745 2_745 32.26(4) ?
O5 K1 K2 K1 . 2_745 -29.99(3) ?
O2 K1 K2 K1 3_775 2_745 173.06(4) ?
O4 K1 K2 K1 3_775 2_745 -166.45(3) ?
O4 K1 K2 K1 . 2_745 -69.66(4) ?
O3 K1 K2 K1 2_745 2_745 49.08(4) ?
O6 K1 K2 K1 2_755 2_745 -116.0(3) ?
K1 K1 K2 K1 3_775 2_745 -130.75(2) ?
K2 K1 K2 K1 2_755 2_745 -19.314(11) ?
K2 K1 K2 K1 3_775 2_745 -130.75(2) ?
O2 K1 K2 K1 . 3_775 37.69(3) ?
O7 K1 K2 K1 2_745 3_775 163.01(5) ?
O5 K1 K2 K1 . 3_775 100.77(3) ?
O2 K1 K2 K1 3_775 3_775 -56.19(4) ?
O4 K1 K2 K1 3_775 3_775 -35.70(3) ?
O4 K1 K2 K1 . 3_775 61.10(4) ?
O3 K1 K2 K1 2_745 3_775 179.83(5) ?
O6 K1 K2 K1 2_755 3_775 14.8(3) ?
K1 K1 K2 K1 3_775 3_775 0.0 ?
K2 K1 K2 K1 2_755 3_775 111.44(2) ?
K2 K1 K2 K1 3_775 3_775 0.0 ?
O3 S1 O1 K2 . 3_775 91.65(7) ?
O2 S1 O1 K2 . 3_775 -37.08(8) ?
C1 S1 O1 K2 . 3_775 -152.94(6) ?
O3 S1 O2 K1 . . 24.35(14) ?
O1 S1 O2 K1 . . 152.38(10) ?
C1 S1 O2 K1 . . -93.61(12) ?
O3 S1 O2 K2 . 3_775 -83.43(8) ?
O1 S1 O2 K2 . 3_775 44.60(9) ?
C1 S1 O2 K2 . 3_775 158.61(6) ?
O3 S1 O2 K1 . 3_775 172.40(9) ?
O1 S1 O2 K1 . 3_775 -59.57(12) ?
C1 S1 O2 K1 . 3_775 54.44(12) ?
O7 K1 O2 S1 2_745 . -10.47(14) ?
O5 K1 O2 S1 . . 40.53(11) ?
O2 K1 O2 S1 3_775 . 157.97(14) ?
O4 K1 O2 S1 3_775 . -147.59(13) ?
O4 K1 O2 S1 . . 96.55(12) ?
O3 K1 O2 S1 2_745 . 82.48(13) ?
O6 K1 O2 S1 2_755 . -68.60(12) ?
K1 K1 O2 S1 3_775 . 157.97(14) ?
K2 K1 O2 S1 2_755 . -4.31(11) ?
K2 K1 O2 S1 3_775 . -110.69(13) ?
K2 K1 O2 S1 . . 113.70(11) ?
O7 K1 O2 K2 2_745 3_775 100.22(5) ?
O5 K1 O2 K2 . 3_775 151.22(5) ?
O2 K1 O2 K2 3_775 3_775 -91.33(4) ?
O4 K1 O2 K2 3_775 3_775 -36.90(4) ?
O4 K1 O2 K2 . 3_775 -152.76(6) ?
O3 K1 O2 K2 2_745 3_775 -166.83(4) ?
O6 K1 O2 K2 2_755 3_775 42.10(4) ?
K1 K1 O2 K2 3_775 3_775 -91.33(4) ?
K2 K1 O2 K2 2_755 3_775 106.38(4) ?
K2 K1 O2 K2 3_775 3_775 0.0 ?
K2 K1 O2 K2 . 3_775 -135.61(3) ?
O7 K1 O2 K1 2_745 3_775 -168.45(5) ?
O5 K1 O2 K1 . 3_775 -117.44(4) ?
O2 K1 O2 K1 3_775 3_775 0.0 ?
O4 K1 O2 K1 3_775 3_775 54.43(3) ?
O4 K1 O2 K1 . 3_775 -61.43(4) ?
O3 K1 O2 K1 2_745 3_775 -75.50(5) ?
O6 K1 O2 K1 2_755 3_775 133.43(4) ?
K1 K1 O2 K1 3_775 3_775 0.0 ?
K2 K1 O2 K1 2_755 3_775 -162.29(3) ?
K2 K1 O2 K1 3_775 3_775 91.33(4) ?
K2 K1 O2 K1 . 3_775 -44.27(3) ?
O2 S1 O3 K2 . 2_755 -40.63(13) ?
O1 S1 O3 K2 . 2_755 -168.11(10) ?
C1 S1 O3 K2 . 2_755 77.80(11) ?
O2 S1 O3 K1 . 2_755 113.93(11) ?
O1 S1 O3 K1 . 2_755 -13.55(14) ?
C1 S1 O3 K1 . 2_755 -127.64(10) ?
O6 S2 O4 K2 . . -26.62(11) ?
O5 S2 O4 K2 . . 101.31(9) ?
C2 S2 O4 K2 . . -142.07(8) ?
O6 S2 O4 K1 . 3_775 156.89(12) ?
O5 S2 O4 K1 . 3_775 -75.17(14) ?
C2 S2 O4 K1 . 3_775 41.44(15) ?
O6 S2 O4 K1 . . -125.52(7) ?
O5 S2 O4 K1 . . 2.42(8) ?
C2 S2 O4 K1 . . 119.03(6) ?
O5 K2 O4 S2 2_745 . -4.48(11) ?
O3 K2 O4 S2 2_745 . -59.61(9) ?
O2 K2 O4 S2 3_775 . -140.55(10) ?
O7 K2 O4 S2 1_545 . 58.83(9) ?
O5 K2 O4 S2 4_575 . 135.41(8) ?
O6 K2 O4 S2 4_575 . 142.32(9) ?
O1 K2 O4 S2 3_775 . -120.36(8) ?
K2 K2 O4 S2 3_765 . 72.45(13) ?
K1 K2 O4 S2 2_745 . 14.99(8) ?
K1 K2 O4 S2 3_775 . -177.96(11) ?
K1 K2 O4 S2 . . -100.29(9) ?
O5 K2 O4 K1 2_745 3_775 173.48(4) ?
O3 K2 O4 K1 2_745 3_775 118.35(5) ?
O2 K2 O4 K1 3_775 3_775 37.41(4) ?
O7 K2 O4 K1 1_545 3_775 -123.21(5) ?
O5 K2 O4 K1 4_575 3_775 -46.63(6) ?
O6 K2 O4 K1 4_575 3_775 -39.72(4) ?
O1 K2 O4 K1 3_775 3_775 57.60(5) ?
K2 K2 O4 K1 3_765 3_775 -109.59(7) ?
K1 K2 O4 K1 2_745 3_775 -167.05(3) ?
K1 K2 O4 K1 3_775 3_775 0.0 ?
K1 K2 O4 K1 . 3_775 77.67(4) ?
O5 K2 O4 K1 2_745 . 95.81(5) ?
O3 K2 O4 K1 2_745 . 40.68(4) ?
O2 K2 O4 K1 3_775 . -40.26(4) ?
O7 K2 O4 K1 1_545 . 159.12(4) ?
O5 K2 O4 K1 4_575 . -124.30(4) ?
O6 K2 O4 K1 4_575 . -117.38(4) ?
O1 K2 O4 K1 3_775 . -20.06(5) ?
K2 K2 O4 K1 3_765 . 172.74(6) ?
K1 K2 O4 K1 2_745 . 115.28(3) ?
K1 K2 O4 K1 3_775 . -77.67(4) ?
K1 K2 O4 K1 . . 0.0 ?
O2 K1 O4 S2 . . -83.10(7) ?
O7 K1 O4 S2 2_745 . 24.72(8) ?
O5 K1 O4 S2 . . -1.51(5) ?
O2 K1 O4 S2 3_775 . 164.57(7) ?
O4 K1 O4 S2 3_775 . -144.51(7) ?
O3 K1 O4 S2 2_745 . 85.10(6) ?
O6 K1 O4 S2 2_755 . -62.28(8) ?
K1 K1 O4 S2 3_775 . -144.51(7) ?
K2 K1 O4 S2 2_755 . -14.03(6) ?
K2 K1 O4 S2 3_775 . -102.25(6) ?
K2 K1 O4 S2 . . 123.65(8) ?
O2 K1 O4 K2 . . 153.25(6) ?
O7 K1 O4 K2 2_745 . -98.93(5) ?
O5 K1 O4 K2 . . -125.16(6) ?
O2 K1 O4 K2 3_775 . 40.92(4) ?
O4 K1 O4 K2 3_775 . 91.84(4) ?
O3 K1 O4 K2 2_745 . -38.55(4) ?
O6 K1 O4 K2 2_755 . 174.08(4) ?
K1 K1 O4 K2 3_775 . 91.84(4) ?
K2 K1 O4 K2 2_755 . -137.68(3) ?
K2 K1 O4 K2 3_775 . 134.10(3) ?
K2 K1 O4 K2 . . 0.0 ?
O2 K1 O4 K1 . 3_775 61.41(4) ?
O7 K1 O4 K1 2_745 3_775 169.23(4) ?
O5 K1 O4 K1 . 3_775 143.00(5) ?
O2 K1 O4 K1 3_775 3_775 -50.93(3) ?
O4 K1 O4 K1 3_775 3_775 0.0 ?
O3 K1 O4 K1 2_745 3_775 -130.40(4) ?
O6 K1 O4 K1 2_755 3_775 82.23(5) ?
K1 K1 O4 K1 3_775 3_775 0.0 ?
K2 K1 O4 K1 2_755 3_775 130.48(3) ?
K2 K1 O4 K1 3_775 3_775 42.25(3) ?
K2 K1 O4 K1 . 3_775 -91.84(4) ?
O6 S2 O5 K2 . 2_755 -106.5(2) ?
O4 S2 O5 K2 . 2_755 124.9(2) ?
C2 S2 O5 K2 . 2_755 9.4(2) ?
O6 S2 O5 K1 . . 126.06(7) ?
O4 S2 O5 K1 . . -2.54(8) ?
C2 S2 O5 K1 . . -118.04(7) ?
O6 S2 O5 K2 . 4_576 0.35(9) ?
O4 S2 O5 K2 . 4_576 -128.25(7) ?
C2 S2 O5 K2 . 4_576 116.26(7) ?
O2 K1 O5 S2 . . 73.09(6) ?
O7 K1 O5 S2 2_745 . -153.82(7) ?
O2 K1 O5 S2 3_775 . -13.36(8) ?
O4 K1 O5 S2 3_775 . 61.63(8) ?
O4 K1 O5 S2 . . 1.53(5) ?
O3 K1 O5 S2 2_745 . -73.87(6) ?
O6 K1 O5 S2 2_755 . 142.84(6) ?
K1 K1 O5 S2 3_775 . 29.44(6) ?
K2 K1 O5 S2 2_755 . 162.67(8) ?
K2 K1 O5 S2 3_775 . 93.64(6) ?
K2 K1 O5 S2 . . -31.30(5) ?
O2 K1 O5 K2 . 2_755 -89.58(5) ?
O7 K1 O5 K2 2_745 2_755 43.51(4) ?
O2 K1 O5 K2 3_775 2_755 -176.03(4) ?
O4 K1 O5 K2 3_775 2_755 -101.04(6) ?
O4 K1 O5 K2 . 2_755 -161.14(6) ?
O3 K1 O5 K2 2_745 2_755 123.46(4) ?
O6 K1 O5 K2 2_755 2_755 -19.83(4) ?
K1 K1 O5 K2 3_775 2_755 -133.23(3) ?
K2 K1 O5 K2 2_755 2_755 0.0 ?
K2 K1 O5 K2 3_775 2_755 -69.03(3) ?
K2 K1 O5 K2 . 2_755 166.03(3) ?
O2 K1 O5 K2 . 4_576 -174.40(6) ?
O7 K1 O5 K2 2_745 4_576 -41.31(5) ?
O2 K1 O5 K2 3_775 4_576 99.15(6) ?
O4 K1 O5 K2 3_775 4_576 174.14(4) ?
O4 K1 O5 K2 . 4_576 114.04(6) ?
O3 K1 O5 K2 2_745 4_576 38.64(5) ?
O6 K1 O5 K2 2_755 4_576 -104.65(5) ?
K1 K1 O5 K2 3_775 4_576 141.95(4) ?
K2 K1 O5 K2 2_755 4_576 -84.82(5) ?
K2 K1 O5 K2 3_775 4_576 -153.85(4) ?
K2 K1 O5 K2 . 4_576 81.21(4) ?
O4 S2 O6 K1 . 2_745 37.3(2) ?
O5 S2 O6 K1 . 2_745 -91.1(2) ?
C2 S2 O6 K1 . 2_745 152.31(14) ?
O4 S2 O6 K2 . 4_576 128.00(7) ?
O5 S2 O6 K2 . 4_576 -0.33(8) ?
C2 S2 O6 K2 . 4_576 -116.96(6) ?
O3 S1 C1 C6 . . 96.08(15) ?
O2 S1 C1 C6 . . -141.60(14) ?
O1 S1 C1 C6 . . -23.2(2) ?
S1 C1 C2 S2 . . -1.8(2) yes
O1 S1 C1 C2 . . 156.84(15) yes
O2 S1 C1 C2 . . 38.4(2) yes
O3 S1 C1 C2 . . -83.9(2) yes
C6 C1 C2 C3 . . 1.0(2) ?
S1 C1 C2 C3 . . -179.00(13) ?
C6 C1 C2 S2 . . 178.23(14) ?
O6 S2 C2 C3 . . -15.2(2) ?
O4 S2 C2 C3 . . 105.03(14) ?
O5 S2 C2 C3 . . -134.81(13) ?
O4 S2 C2 C1 . . -72.3(2) yes
O5 S2 C2 C1 . . 47.9(2) yes
O6 S2 C2 C1 . . 167.54(14) yes
C1 C2 C3 C4 . . -0.4(3) ?
S2 C2 C3 C4 . . -177.84(15) ?
C2 C3 C4 C5 . . -0.7(3) ?
C3 C4 C5 C6 . . 1.1(3) ?
C4 C5 C6 C1 . . -0.4(3) ?
C2 C1 C6 C5 . . -0.7(3) ?
S1 C1 C6 C5 . . 179.4(2) ?
